data_7061784
loop_
_publ_author_name
'Goncharova, Irina K.'
'Ulianova, Eva A.'
'Novikov, Roman A.'
'Volodin, Alexander D.'
'Korlyukov, Alexander A.'
'Arzumanyan, Ashot V.'

_publ_section_title
;
 Siloxane-containing derivatives of benzoic acid: chemical transformation
 of the carboxyl group
;
_journal_issue 37
_journal_name_full 'New Journal of Chemistry'
_journal_page_first 18041
_journal_page_last 18047
_journal_paper_doi 10.1039/D2NJ03872B
_journal_volume 46
_journal_year 2022
_chemical_formula_moiety 'C36 H42 Cu2 N4 O11 Si2, C H4 O'
_chemical_formula_sum 'C37 H46 Cu2 N4 O12 Si2'
_chemical_formula_weight 922.04
_space_group_crystal_system triclinic
_space_group_IT_number 2
_space_group_name_Hall '-P 1'
_space_group_name_H-M_alt 'P -1'
_atom_sites_solution_hydrogens geom
_atom_sites_solution_primary dual
_audit_creation_date 2022-06-20
_audit_creation_method
;
Olex2 1.5
(compiled 2022.04.07 svn.rca3783a0 for OlexSys, GUI svn.r6498)
;
_audit_update_record
;
2022-08-27 deposited with the CCDC.	2022-09-02 downloaded from the CCDC.
;
_cell_angle_alpha 104.2380(10)
_cell_angle_beta 108.8160(10)
_cell_angle_gamma 106.8640(10)
_cell_formula_units_Z 2
_cell_length_a 12.4163(3)
_cell_length_b 13.6044(3)
_cell_length_c 14.8077(3)
_cell_measurement_reflns_used 7979
_cell_measurement_temperature 100
_cell_measurement_theta_max 30.411
_cell_measurement_theta_min 2.618
_cell_volume 2100.61(9)
_computing_cell_refinement 'SAINT V8.40A (Bruker, 2019)'
_computing_data_collection 'APEX3 v2019.11-0 (Bruker, 2019)'
_computing_data_reduction 'SAINT V8.40A (Bruker, 2019)'
_computing_molecular_graphics 'Olex2 1.5 (Dolomanov et al., 2009)'
_computing_publication_material 'Olex2 1.5 (Dolomanov et al., 2009)'
_computing_structure_refinement 'XL  (Sheldrick, 2008)'
_computing_structure_solution 'SHELXT 2014/5 (Sheldrick, 2014)'
_diffrn_ambient_temperature 100
_diffrn_detector_area_resol_mean 8
_diffrn_measured_fraction_theta_full 0.998
_diffrn_measured_fraction_theta_max 0.989
_diffrn_measurement_device_type 'Bruker APEX-II CCD'
_diffrn_measurement_method '\w and \f scans'
_diffrn_radiation_monochromator graphite
_diffrn_radiation_type MoK\a
_diffrn_radiation_wavelength 0.71073
_diffrn_reflns_av_R_equivalents 0.0451
_diffrn_reflns_av_unetI/netI 0.0674
_diffrn_reflns_Laue_measured_fraction_full 0.998
_diffrn_reflns_Laue_measured_fraction_max 0.989
_diffrn_reflns_limit_h_max 17
_diffrn_reflns_limit_h_min -17
_diffrn_reflns_limit_k_max 17
_diffrn_reflns_limit_k_min -19
_diffrn_reflns_limit_l_max 20
_diffrn_reflns_limit_l_min -21
_diffrn_reflns_number 31110
_diffrn_reflns_point_group_measured_fraction_full 0.998
_diffrn_reflns_point_group_measured_fraction_max 0.989
_diffrn_reflns_theta_full 25.242
_diffrn_reflns_theta_max 30.614
_diffrn_reflns_theta_min 1.687
_diffrn_source 'sealed tube'
_diffrn_source_current 1.4
_diffrn_source_power 0.07
_diffrn_source_voltage 50.0
_diffrn_standards_number 0
_exptl_absorpt_coefficient_mu 1.133
_exptl_absorpt_correction_T_max 0.7461
_exptl_absorpt_correction_T_min 0.6237
_exptl_absorpt_correction_type multi-scan
_exptl_absorpt_process_details
;
SADABS-2016/2 (Bruker,2016/2) was used for absorption correction.
wR2(int) was 0.0994 before and 0.0467 after correction.
The Ratio of minimum to maximum transmission is 0.8359.
The \l/2 correction factor is Not present.
;
_exptl_crystal_colour blue
_exptl_crystal_colour_primary blue
_exptl_crystal_density_diffrn 1.458
_exptl_crystal_description block
_exptl_crystal_F_000 956
_exptl_crystal_size_max 0.15
_exptl_crystal_size_mid 0.15
_exptl_crystal_size_min 0.12
_refine_diff_density_max 0.543
_refine_diff_density_min -0.475
_refine_diff_density_rms 0.093
_refine_ls_extinction_method none
_refine_ls_goodness_of_fit_ref 1.016
_refine_ls_hydrogen_treatment constr
_refine_ls_matrix_type full
_refine_ls_number_parameters 524
_refine_ls_number_reflns 12809
_refine_ls_number_restraints 0
_refine_ls_restrained_S_all 1.016
_refine_ls_R_factor_all 0.0739
_refine_ls_R_factor_gt 0.0436
_refine_ls_shift/su_max 0.001
_refine_ls_shift/su_mean 0.000
_refine_ls_structure_factor_coef Fsqd
_refine_ls_weighting_details 'w=1/[\s^2^(Fo^2^)+(0.0409P)^2^+0.6464P] where P=(Fo^2^+2Fc^2^)/3'
_refine_ls_weighting_scheme calc
_refine_ls_wR_factor_gt 0.0928
_refine_ls_wR_factor_ref 0.1055
_reflns_Friedel_coverage 0.000
_reflns_number_gt 9155
_reflns_number_total 12809
_reflns_threshold_expression 'I > 2\s(I)'
_cod_data_source_file d2nj03872b4.cif
_cod_data_source_block ae2403
_cod_depositor_comments 'Adding full bibliography for 7061778--7061786.cif.'
_cod_original_cell_volume 2100.61(8)
_cod_database_code 7061784
_shelxl_version_number 2014/6
_shelx_space_group_comment
;
The symmetry employed for this shelxl refinement is uniquely defined
by the following loop, which should always be used as a source of
symmetry information in preference to the above space-group names.
They are only intended as comments.
;
_shelx_estimated_absorpt_t_max 0.876
_shelx_estimated_absorpt_t_min 0.848
_olex2_refinement_description
;
1. Fixed Uiso
 At 1.2 times of:
  All C(H) groups, All N(H) groups
 At 1.5 times of:
  All C(H,H,H) groups, All O(H) groups
2.a Aromatic/amide H refined with riding coordinates:
 N3(H3), N1(H1), C27(H27), C25(H25), C28(H28), C26(H26), C13(H13), C18(H18),
 C16(H16), C14(H14), C10(H10), C19(H19), C22(H22), C9(H9), C15(H15), C21(H21),
 C7(H7), C6(H6)
2.b Idealised Me refined as rotating group:
 C35(H35A,H35B,H35C), C31(H31A,H31B,H31C), C1(H1A,H1B,H1C), C3(H3A,H3B,H3C),
 C2(H2A,H2B,H2C), C33(H33A,H33B,H33C), C37(H37A,H37B,H37C), C4(H4A,H4B,H4C),
 C29(H29A,H29B,H29C)
2.c Idealised tetrahedral OH refined as rotating group:
 O4(H4)
;
_olex2_submission_special_instructions 'No special instructions were received'

loop_
_space_group_symop_operation_xyz
'x, y, z'
'-x, -y, -z'

loop_
_atom_site_label
_atom_site_type_symbol
_atom_site_fract_x
_atom_site_fract_y
_atom_site_fract_z
_atom_site_U_iso_or_equiv
_atom_site_adp_type
_atom_site_occupancy
_atom_site_site_symmetry_order
_atom_site_calc_flag
_atom_site_refinement_flags_posn
_atom_site_refinement_flags_adp
_atom_site_refinement_flags_occupancy
_atom_site_disorder_assembly
_atom_site_disorder_group
Cu2 Cu 0.22430(3) 0.34072(2) 0.52484(2) 0.01427(7) Uani 1 1 d . . . . .
Cu1 Cu 0.27244(3) 0.16260(2) 0.50161(2) 0.01553(7) Uani 1 1 d . . . . .
Si1 Si 0.37783(6) 0.20185(5) 1.09943(5) 0.01760(13) Uani 1 1 d . . . . .
Si2 Si 0.16508(6) 0.28776(5) 1.05526(5) 0.01873(14) Uani 1 1 d . . . . .
O11 O 0.13588(15) 0.11370(13) 0.36380(12) 0.0198(3) Uani 1 1 d . . . . .
O5 O 0.15769(15) 0.11536(13) 0.56254(13) 0.0199(3) Uani 1 1 d . . . . .
O12 O 0.08057(15) 0.25641(13) 0.39305(12) 0.0202(3) Uani 1 1 d . . . . .
O8 O 0.37134(15) 0.40713(13) 0.65710(12) 0.0205(3) Uani 1 1 d . . . . .
O10 O 0.32991(15) 0.37049(13) 0.45195(12) 0.0186(3) Uani 1 1 d . . . . .
O6 O 0.12991(15) 0.27371(13) 0.59575(13) 0.0200(3) Uani 1 1 d . . . . .
O9 O 0.39149(15) 0.23117(13) 0.45353(13) 0.0209(3) Uani 1 1 d . . . . .
O7 O 0.40224(15) 0.25116(13) 0.64561(13) 0.0204(3) Uani 1 1 d . . . . .
O3 O 0.10314(18) 0.62502(15) 0.78071(14) 0.0280(4) Uani 1 1 d . . . . .
O1 O 0.29880(16) 0.27833(14) 1.08035(13) 0.0225(4) Uani 1 1 d . . . . .
O2 O 0.40389(17) -0.12683(14) 0.68101(14) 0.0271(4) Uani 1 1 d . . . . .
N4 N 0.18435(17) 0.48997(14) 0.53454(14) 0.0150(4) Uani 1 1 d . . . . .
N3 N 0.15527(17) 0.50615(15) 0.68196(14) 0.0159(4) Uani 1 1 d . . . . .
H3 H 0.1735 0.4478 0.6777 0.019 Uiso 1 1 calc R U . . .
N2 N 0.29673(18) 0.00478(15) 0.45412(15) 0.0176(4) Uani 1 1 d . . . . .
N1 N 0.32678(19) -0.01938(15) 0.60631(15) 0.0196(4) Uani 1 1 d . . . . .
H1 H 0.2928 0.0285 0.6157 0.024 Uiso 1 1 calc R U . . .
C24 C 0.1563(2) 0.54754(17) 0.60407(17) 0.0147(4) Uani 1 1 d . . . . .
C34 C 0.3951(2) 0.31787(18) 0.43578(17) 0.0166(4) Uani 1 1 d . . . . .
C30 C 0.1142(2) 0.17980(18) 0.60130(18) 0.0182(4) Uani 1 1 d . . . . .
C27 C 0.1584(2) 0.61094(19) 0.44414(19) 0.0201(5) Uani 1 1 d . . . . .
H27 H 0.1599 0.6315 0.3876 0.024 Uiso 1 1 calc R U . . .
C12 C 0.3342(2) -0.05077(18) 0.51206(18) 0.0170(4) Uani 1 1 d . . . . .
O4 O 0.1846(2) 0.7535(2) 0.99057(18) 0.0518(6) Uani 1 1 d . . . . .
H4 H 0.1536 0.7191 0.9267 0.078 Uiso 1 1 calc R U . . .
C23 C 0.1299(2) 0.54418(19) 0.76267(18) 0.0185(5) Uani 1 1 d . . . . .
C25 C 0.1288(2) 0.63886(18) 0.59872(18) 0.0183(5) Uani 1 1 d . . . . .
H25 H 0.1094 0.6781 0.6495 0.022 Uiso 1 1 calc R U . . .
C28 C 0.1838(2) 0.52137(18) 0.45517(18) 0.0182(4) Uani 1 1 d . . . . .
H28 H 0.2017 0.4800 0.4045 0.022 Uiso 1 1 calc R U . . .
C11 C 0.3658(2) -0.05367(19) 0.68620(18) 0.0194(5) Uani 1 1 d . . . . .
C36 C 0.0692(2) 0.16440(18) 0.33675(18) 0.0181(5) Uani 1 1 d . . . . .
C32 C 0.4270(2) 0.35124(18) 0.69233(18) 0.0182(5) Uani 1 1 d . . . . .
C20 C 0.1386(2) 0.48077(18) 0.83222(18) 0.0188(5) Uani 1 1 d . . . . .
C17 C 0.1567(2) 0.36943(18) 0.96983(18) 0.0190(5) Uani 1 1 d . . . . .
C26 C 0.1306(2) 0.67031(19) 0.51739(18) 0.0199(5) Uani 1 1 d . . . . .
H26 H 0.1128 0.7325 0.5116 0.024 Uiso 1 1 calc R U . . .
C13 C 0.3770(2) -0.13168(19) 0.4809(2) 0.0214(5) Uani 1 1 d . . . . .
H13 H 0.4052 -0.1685 0.5244 0.026 Uiso 1 1 calc R U . . .
C35 C 0.4841(2) 0.36319(19) 0.39311(19) 0.0216(5) Uani 1 1 d . . . . .
H35A H 0.4400 0.3763 0.3322 0.032 Uiso 1 1 calc R U . . .
H35B H 0.5192 0.3098 0.3739 0.032 Uiso 1 1 calc R U . . .
H35C H 0.5512 0.4331 0.4454 0.032 Uiso 1 1 calc R U . . .
C8 C 0.3596(2) 0.00658(19) 0.78173(18) 0.0197(5) Uani 1 1 d . . . . .
C5 C 0.3620(2) 0.11864(19) 0.97078(18) 0.0200(5) Uani 1 1 d . . . . .
C18 C 0.2479(2) 0.3992(2) 0.93454(19) 0.0216(5) Uani 1 1 d . . . . .
H18 H 0.3189 0.3831 0.9591 0.026 Uiso 1 1 calc R U . . .
C16 C 0.2957(2) -0.0225(2) 0.36028(19) 0.0238(5) Uani 1 1 d . . . . .
H16 H 0.2673 0.0153 0.3180 0.029 Uiso 1 1 calc R U . . .
C14 C 0.3767(2) -0.15596(19) 0.3854(2) 0.0245(5) Uani 1 1 d . . . . .
H14 H 0.4062 -0.2099 0.3623 0.029 Uiso 1 1 calc R U . . .
C10 C 0.3549(2) 0.0107(2) 0.94427(19) 0.0250(5) Uani 1 1 d . . . . .
H10 H 0.3499 -0.0264 0.9904 0.030 Uiso 1 1 calc R U . . .
C19 C 0.2387(2) 0.45164(19) 0.86497(18) 0.0212(5) Uani 1 1 d . . . . .
H19 H 0.3004 0.4676 0.8398 0.025 Uiso 1 1 calc R U . . .
C22 C 0.0551(2) 0.3978(2) 0.9341(2) 0.0257(5) Uani 1 1 d . . . . .
H22 H -0.0095 0.3779 0.9559 0.031 Uiso 1 1 calc R U . . .
C31 C 0.0416(3) 0.1427(2) 0.6592(2) 0.0278(6) Uani 1 1 d . . . . .
H31A H -0.0259 0.0696 0.6154 0.042 Uiso 1 1 calc R U . . .
H31B H 0.0066 0.1960 0.6789 0.042 Uiso 1 1 calc R U . . .
H31C H 0.0967 0.1383 0.7212 0.042 Uiso 1 1 calc R U . . .
C1 C 0.3173(2) 0.1079(2) 1.1604(2) 0.0258(5) Uani 1 1 d . . . . .
H1A H 0.3066 0.1501 1.2184 0.039 Uiso 1 1 calc R U . . .
H1B H 0.3764 0.0756 1.1852 0.039 Uiso 1 1 calc R U . . .
H1C H 0.2371 0.0487 1.1097 0.039 Uiso 1 1 calc R U . . .
C9 C 0.3550(3) -0.0439(2) 0.8520(2) 0.0265(5) Uani 1 1 d . . . . .
H9 H 0.3519 -0.1169 0.8367 0.032 Uiso 1 1 calc R U . . .
C3 C 0.1632(2) 0.3607(2) 1.17794(19) 0.0249(5) Uani 1 1 d . . . . .
H3A H 0.1795 0.3210 1.2243 0.037 Uiso 1 1 calc R U . . .
H3B H 0.0816 0.3633 1.1641 0.037 Uiso 1 1 calc R U . . .
H3C H 0.2276 0.4364 1.2102 0.037 Uiso 1 1 calc R U . . .
C2 C 0.5439(2) 0.29902(19) 1.17592(19) 0.0226(5) Uani 1 1 d . . . . .
H2A H 0.5795 0.3195 1.1297 0.034 Uiso 1 1 calc R U . . .
H2B H 0.5897 0.2630 1.2133 0.034 Uiso 1 1 calc R U . . .
H2C H 0.5500 0.3658 1.2251 0.034 Uiso 1 1 calc R U . . .
C15 C 0.3338(3) -0.1027(2) 0.3222(2) 0.0281(6) Uani 1 1 d . . . . .
H15 H 0.3308 -0.1208 0.2550 0.034 Uiso 1 1 calc R U . . .
C21 C 0.0474(2) 0.4541(2) 0.8677(2) 0.0259(5) Uani 1 1 d . . . . .
H21 H -0.0207 0.4747 0.8463 0.031 Uiso 1 1 calc R U . . .
C33 C 0.5294(2) 0.4086(2) 0.7999(2) 0.0280(6) Uani 1 1 d . . . . .
H33A H 0.5577 0.4890 0.8193 0.042 Uiso 1 1 calc R U . . .
H33B H 0.5990 0.3874 0.8026 0.042 Uiso 1 1 calc R U . . .
H33C H 0.4981 0.3867 0.8479 0.042 Uiso 1 1 calc R U . . .
C37 C -0.0332(2) 0.1110(2) 0.22975(19) 0.0264(5) Uani 1 1 d . . . . .
H37A H -0.0004 0.0864 0.1805 0.040 Uiso 1 1 calc R U . . .
H37B H -0.0665 0.1648 0.2136 0.040 Uiso 1 1 calc R U . . .
H37C H -0.0996 0.0472 0.2253 0.040 Uiso 1 1 calc R U . . .
C4 C 0.0348(3) 0.1499(2) 0.9841(2) 0.0287(6) Uani 1 1 d . . . . .
H4A H 0.0341 0.1162 0.9172 0.043 Uiso 1 1 calc R U . . .
H4B H -0.0438 0.1579 0.9736 0.043 Uiso 1 1 calc R U . . .
H4C H 0.0450 0.1026 1.0238 0.043 Uiso 1 1 calc R U . . .
C7 C 0.3639(3) 0.1133(2) 0.8061(2) 0.0324(6) Uani 1 1 d . . . . .
H7 H 0.3656 0.1492 0.7588 0.039 Uiso 1 1 calc R U . . .
C6 C 0.3656(3) 0.1674(2) 0.8990(2) 0.0363(7) Uani 1 1 d . . . . .
H6 H 0.3693 0.2406 0.9145 0.044 Uiso 1 1 calc R U . . .
C29 C 0.3023(4) 0.7551(3) 1.0354(3) 0.0594(10) Uani 1 1 d . . . . .
H29A H 0.3458 0.7677 0.9919 0.089 Uiso 1 1 calc R U . . .
H29B H 0.2949 0.6839 1.0423 0.089 Uiso 1 1 calc R U . . .
H29C H 0.3493 0.8147 1.1035 0.089 Uiso 1 1 calc R U . . .

loop_
_atom_site_aniso_label
_atom_site_aniso_U_11
_atom_site_aniso_U_22
_atom_site_aniso_U_33
_atom_site_aniso_U_23
_atom_site_aniso_U_13
_atom_site_aniso_U_12
Cu2 0.01677(14) 0.01322(13) 0.01642(14) 0.00701(11) 0.00850(11) 0.00796(11)
Cu1 0.01887(15) 0.01323(13) 0.01931(15) 0.00787(11) 0.01055(12) 0.00863(11)
Si1 0.0193(3) 0.0189(3) 0.0175(3) 0.0099(3) 0.0081(3) 0.0087(3)
Si2 0.0219(3) 0.0196(3) 0.0200(3) 0.0104(3) 0.0106(3) 0.0109(3)
O11 0.0240(9) 0.0173(8) 0.0203(8) 0.0077(7) 0.0090(7) 0.0113(7)
O5 0.0244(9) 0.0167(8) 0.0260(9) 0.0114(7) 0.0153(8) 0.0101(7)
O12 0.0199(8) 0.0192(8) 0.0205(9) 0.0058(7) 0.0060(7) 0.0110(7)
O8 0.0221(9) 0.0178(8) 0.0203(9) 0.0079(7) 0.0061(7) 0.0089(7)
O10 0.0218(9) 0.0199(8) 0.0230(9) 0.0115(7) 0.0139(7) 0.0122(7)
O6 0.0256(9) 0.0181(8) 0.0258(9) 0.0118(7) 0.0165(8) 0.0120(7)
O9 0.0241(9) 0.0205(8) 0.0293(9) 0.0129(7) 0.0183(8) 0.0128(7)
O7 0.0229(9) 0.0182(8) 0.0218(9) 0.0082(7) 0.0088(7) 0.0108(7)
O3 0.0449(12) 0.0304(10) 0.0268(10) 0.0152(8) 0.0212(9) 0.0285(9)
O1 0.0261(9) 0.0263(9) 0.0260(9) 0.0160(8) 0.0147(8) 0.0158(8)
O2 0.0356(11) 0.0268(9) 0.0285(10) 0.0138(8) 0.0128(9) 0.0235(8)
N4 0.0175(9) 0.0135(9) 0.0158(9) 0.0074(7) 0.0071(8) 0.0069(7)
N3 0.0208(10) 0.0153(9) 0.0178(10) 0.0084(8) 0.0102(8) 0.0114(8)
N2 0.0216(10) 0.0155(9) 0.0195(10) 0.0072(8) 0.0114(8) 0.0091(8)
N1 0.0279(11) 0.0195(10) 0.0208(10) 0.0096(8) 0.0125(9) 0.0179(9)
C24 0.0118(10) 0.0140(10) 0.0165(11) 0.0054(8) 0.0042(9) 0.0050(8)
C34 0.0177(11) 0.0160(10) 0.0148(11) 0.0046(9) 0.0072(9) 0.0059(9)
C30 0.0176(11) 0.0175(11) 0.0203(12) 0.0079(9) 0.0085(10) 0.0067(9)
C27 0.0191(11) 0.0199(11) 0.0228(12) 0.0123(10) 0.0075(10) 0.0079(9)
C12 0.0175(11) 0.0150(10) 0.0201(12) 0.0066(9) 0.0094(10) 0.0068(9)
O4 0.0588(16) 0.0628(16) 0.0396(13) 0.0080(12) 0.0255(12) 0.0363(14)
C23 0.0215(12) 0.0219(11) 0.0196(12) 0.0109(9) 0.0109(10) 0.0135(10)
C25 0.0201(12) 0.0157(10) 0.0209(12) 0.0064(9) 0.0085(10) 0.0103(9)
C28 0.0178(11) 0.0186(11) 0.0191(12) 0.0082(9) 0.0075(10) 0.0078(9)
C11 0.0179(11) 0.0185(11) 0.0227(12) 0.0098(9) 0.0068(10) 0.0090(9)
C36 0.0190(11) 0.0176(11) 0.0200(12) 0.0080(9) 0.0104(10) 0.0072(9)
C32 0.0192(11) 0.0189(11) 0.0207(12) 0.0103(9) 0.0111(10) 0.0078(9)
C20 0.0244(12) 0.0189(11) 0.0180(11) 0.0081(9) 0.0098(10) 0.0135(10)
C17 0.0220(12) 0.0189(11) 0.0175(11) 0.0074(9) 0.0083(10) 0.0099(10)
C26 0.0209(12) 0.0167(11) 0.0254(13) 0.0118(10) 0.0083(10) 0.0105(9)
C13 0.0251(13) 0.0165(11) 0.0306(13) 0.0107(10) 0.0156(11) 0.0130(10)
C35 0.0234(12) 0.0210(12) 0.0244(13) 0.0087(10) 0.0157(11) 0.0078(10)
C8 0.0180(11) 0.0189(11) 0.0219(12) 0.0085(10) 0.0066(10) 0.0086(9)
C5 0.0180(11) 0.0213(12) 0.0184(12) 0.0082(9) 0.0055(10) 0.0069(9)
C18 0.0212(12) 0.0258(12) 0.0248(13) 0.0140(10) 0.0101(10) 0.0144(10)
C16 0.0320(14) 0.0233(12) 0.0254(13) 0.0106(10) 0.0177(12) 0.0158(11)
C14 0.0317(14) 0.0199(12) 0.0338(14) 0.0106(11) 0.0221(12) 0.0164(11)
C10 0.0351(15) 0.0247(13) 0.0202(12) 0.0138(10) 0.0096(11) 0.0166(11)
C19 0.0232(12) 0.0231(12) 0.0219(12) 0.0105(10) 0.0114(10) 0.0118(10)
C22 0.0301(14) 0.0346(14) 0.0324(14) 0.0209(12) 0.0224(12) 0.0221(12)
C31 0.0350(15) 0.0231(12) 0.0371(15) 0.0151(11) 0.0268(13) 0.0114(11)
C1 0.0272(13) 0.0257(13) 0.0248(13) 0.0144(11) 0.0095(11) 0.0088(11)
C9 0.0369(15) 0.0217(12) 0.0263(13) 0.0134(11) 0.0113(12) 0.0177(11)
C3 0.0286(14) 0.0286(13) 0.0249(13) 0.0135(11) 0.0149(11) 0.0146(11)
C2 0.0219(12) 0.0197(11) 0.0247(13) 0.0066(10) 0.0100(11) 0.0078(10)
C15 0.0426(16) 0.0271(13) 0.0275(14) 0.0104(11) 0.0242(13) 0.0204(12)
C21 0.0293(14) 0.0355(14) 0.0295(14) 0.0191(12) 0.0174(12) 0.0237(12)
C33 0.0281(14) 0.0236(13) 0.0242(13) 0.0095(11) 0.0030(11) 0.0081(11)
C37 0.0262(13) 0.0248(13) 0.0225(13) 0.0063(10) 0.0056(11) 0.0102(11)
C4 0.0312(14) 0.0224(13) 0.0322(15) 0.0099(11) 0.0139(12) 0.0100(11)
C7 0.061(2) 0.0224(13) 0.0274(14) 0.0157(11) 0.0259(14) 0.0212(13)
C6 0.070(2) 0.0209(13) 0.0304(15) 0.0134(12) 0.0282(16) 0.0232(14)
C29 0.057(2) 0.067(3) 0.039(2) 0.0021(18) 0.0140(18) 0.027(2)

loop_
_atom_type_symbol
_atom_type_description
_atom_type_scat_dispersion_real
_atom_type_scat_dispersion_imag
_atom_type_scat_source
C C 0.0033 0.0016 'International Tables Vol C Tables 4.2.6.8 and 6.1.1.4'
H H 0.0000 0.0000 'International Tables Vol C Tables 4.2.6.8 and 6.1.1.4'
Cu Cu 0.3201 1.2651 'International Tables Vol C Tables 4.2.6.8 and 6.1.1.4'
N N 0.0061 0.0033 'International Tables Vol C Tables 4.2.6.8 and 6.1.1.4'
O O 0.0106 0.0060 'International Tables Vol C Tables 4.2.6.8 and 6.1.1.4'
Si Si 0.0817 0.0704 'International Tables Vol C Tables 4.2.6.8 and 6.1.1.4'

loop_
_geom_angle_atom_site_label_1
_geom_angle_atom_site_label_2
_geom_angle_atom_site_label_3
_geom_angle
_geom_angle_site_symmetry_1
_geom_angle_site_symmetry_3
_geom_angle_publ_flag
O12 Cu2 Cu1 87.24(5) . . ?
O12 Cu2 O8 172.39(6) . . ?
O12 Cu2 O10 89.37(7) . . ?
O12 Cu2 O6 90.72(7) . . ?
O12 Cu2 N4 90.70(7) . . ?
O8 Cu2 Cu1 85.29(5) . . ?
O8 Cu2 O10 90.89(7) . . ?
O8 Cu2 O6 86.90(7) . . ?
O8 Cu2 N4 96.84(7) . . ?
O10 Cu2 Cu1 81.44(4) . . ?
O10 Cu2 O6 163.74(6) . . ?
O10 Cu2 N4 95.36(6) . . ?
O6 Cu2 Cu1 82.32(4) . . ?
O6 Cu2 N4 100.90(6) . . ?
N4 Cu2 Cu1 176.21(5) . . ?
O11 Cu1 Cu2 80.68(4) . . ?
O11 Cu1 O7 163.83(6) . . ?
O11 Cu1 N2 90.32(7) . . ?
O5 Cu1 Cu2 86.18(4) . . ?
O5 Cu1 O11 93.07(7) . . ?
O5 Cu1 O7 86.60(7) . . ?
O5 Cu1 N2 97.39(7) . . ?
O9 Cu1 Cu2 86.64(5) . . ?
O9 Cu1 O11 89.92(7) . . ?
O9 Cu1 O5 171.67(7) . . ?
O9 Cu1 O7 88.37(7) . . ?
O9 Cu1 N2 90.36(7) . . ?
O7 Cu1 Cu2 83.16(4) . . ?
O7 Cu1 N2 105.77(7) . . ?
N2 Cu1 Cu2 170.51(5) . . ?
O1 Si1 C5 107.44(10) . . ?
O1 Si1 C1 110.90(11) . . ?
O1 Si1 C2 106.50(10) . . ?
C1 Si1 C5 110.06(11) . . ?
C2 Si1 C5 107.26(11) . . ?
C2 Si1 C1 114.36(12) . . ?
O1 Si2 C17 104.71(10) . . ?
O1 Si2 C3 108.77(11) . . ?
O1 Si2 C4 111.37(11) . . ?
C3 Si2 C17 111.78(11) . . ?
C4 Si2 C17 108.66(12) . . ?
C4 Si2 C3 111.38(12) . . ?
C36 O11 Cu1 125.90(15) . . ?
C30 O5 Cu1 121.53(14) . . ?
C36 O12 Cu2 119.72(15) . . ?
C32 O8 Cu2 122.30(15) . . ?
C34 O10 Cu2 124.88(14) . . ?
C30 O6 Cu2 125.00(15) . . ?
C34 O9 Cu1 120.36(14) . . ?
C32 O7 Cu1 123.21(15) . . ?
Si2 O1 Si1 146.98(11) . . ?
C24 N4 Cu2 129.24(14) . . ?
C24 N4 C28 117.85(19) . . ?
C28 N4 Cu2 112.83(14) . . ?
C24 N3 H3 115.7 . . ?
C23 N3 H3 115.7 . . ?
C23 N3 C24 128.52(18) . . ?
C12 N2 Cu1 128.60(15) . . ?
C12 N2 C16 117.88(19) . . ?
C16 N2 Cu1 112.16(14) . . ?
C12 N1 H1 115.8 . . ?
C11 N1 H1 115.8 . . ?
C11 N1 C12 128.30(19) . . ?
N4 C24 N3 113.58(18) . . ?
N4 C24 C25 123.1(2) . . ?
C25 C24 N3 123.3(2) . . ?
O10 C34 C35 117.10(19) . . ?
O9 C34 O10 125.1(2) . . ?
O9 C34 C35 117.81(19) . . ?
O5 C30 C31 117.8(2) . . ?
O6 C30 O5 124.3(2) . . ?
O6 C30 C31 117.9(2) . . ?
C28 C27 H27 120.7 . . ?
C28 C27 C26 118.5(2) . . ?
C26 C27 H27 120.7 . . ?
N2 C12 N1 113.34(18) . . ?
N2 C12 C13 122.9(2) . . ?
N1 C12 C13 123.7(2) . . ?
C29 O4 H4 109.5 . . ?
O3 C23 N3 124.4(2) . . ?
O3 C23 C20 121.0(2) . . ?
N3 C23 C20 114.62(18) . . ?
C24 C25 H25 121.1 . . ?
C26 C25 C24 117.8(2) . . ?
C26 C25 H25 121.1 . . ?
N4 C28 C27 122.9(2) . . ?
N4 C28 H28 118.6 . . ?
C27 C28 H28 118.6 . . ?
O2 C11 N1 123.4(2) . . ?
O2 C11 C8 121.7(2) . . ?
N1 C11 C8 114.94(19) . . ?
O11 C36 O12 125.0(2) . . ?
O11 C36 C37 117.8(2) . . ?
O12 C36 C37 117.2(2) . . ?
O8 C32 C33 117.2(2) . . ?
O7 C32 O8 125.3(2) . . ?
O7 C32 C33 117.5(2) . . ?
C19 C20 C23 121.1(2) . . ?
C21 C20 C23 119.5(2) . . ?
C21 C20 C19 119.4(2) . . ?
C18 C17 Si2 121.20(17) . . ?
C18 C17 C22 117.1(2) . . ?
C22 C17 Si2 121.58(18) . . ?
C27 C26 H26 120.1 . . ?
C25 C26 C27 119.8(2) . . ?
C25 C26 H26 120.1 . . ?
C12 C13 H13 121.2 . . ?
C14 C13 C12 117.6(2) . . ?
C14 C13 H13 121.2 . . ?
C34 C35 H35A 109.5 . . ?
C34 C35 H35B 109.5 . . ?
C34 C35 H35C 109.5 . . ?
H35A C35 H35B 109.5 . . ?
H35A C35 H35C 109.5 . . ?
H35B C35 H35C 109.5 . . ?
C9 C8 C11 118.8(2) . . ?
C9 C8 C7 118.2(2) . . ?
C7 C8 C11 123.0(2) . . ?
C10 C5 Si1 123.44(18) . . ?
C6 C5 Si1 119.73(18) . . ?
C6 C5 C10 116.7(2) . . ?
C17 C18 H18 118.9 . . ?
C19 C18 C17 122.2(2) . . ?
C19 C18 H18 118.9 . . ?
N2 C16 H16 118.4 . . ?
N2 C16 C15 123.3(2) . . ?
C15 C16 H16 118.4 . . ?
C13 C14 H14 119.7 . . ?
C13 C14 C15 120.7(2) . . ?
C15 C14 H14 119.7 . . ?
C5 C10 H10 119.3 . . ?
C9 C10 C5 121.4(2) . . ?
C9 C10 H10 119.3 . . ?
C20 C19 H19 120.2 . . ?
C18 C19 C20 119.6(2) . . ?
C18 C19 H19 120.2 . . ?
C17 C22 H22 119.5 . . ?
C21 C22 C17 121.1(2) . . ?
C21 C22 H22 119.5 . . ?
C30 C31 H31A 109.5 . . ?
C30 C31 H31B 109.5 . . ?
C30 C31 H31C 109.5 . . ?
H31A C31 H31B 109.5 . . ?
H31A C31 H31C 109.5 . . ?
H31B C31 H31C 109.5 . . ?
Si1 C1 H1A 109.5 . . ?
Si1 C1 H1B 109.5 . . ?
Si1 C1 H1C 109.5 . . ?
H1A C1 H1B 109.5 . . ?
H1A C1 H1C 109.5 . . ?
H1B C1 H1C 109.5 . . ?
C8 C9 H9 119.5 . . ?
C10 C9 C8 121.0(2) . . ?
C10 C9 H9 119.5 . . ?
Si2 C3 H3A 109.5 . . ?
Si2 C3 H3B 109.5 . . ?
Si2 C3 H3C 109.5 . . ?
H3A C3 H3B 109.5 . . ?
H3A C3 H3C 109.5 . . ?
H3B C3 H3C 109.5 . . ?
Si1 C2 H2A 109.5 . . ?
Si1 C2 H2B 109.5 . . ?
Si1 C2 H2C 109.5 . . ?
H2A C2 H2B 109.5 . . ?
H2A C2 H2C 109.5 . . ?
H2B C2 H2C 109.5 . . ?
C16 C15 C14 117.7(2) . . ?
C16 C15 H15 121.2 . . ?
C14 C15 H15 121.2 . . ?
C20 C21 H21 119.8 . . ?
C22 C21 C20 120.5(2) . . ?
C22 C21 H21 119.8 . . ?
C32 C33 H33A 109.5 . . ?
C32 C33 H33B 109.5 . . ?
C32 C33 H33C 109.5 . . ?
H33A C33 H33B 109.5 . . ?
H33A C33 H33C 109.5 . . ?
H33B C33 H33C 109.5 . . ?
C36 C37 H37A 109.5 . . ?
C36 C37 H37B 109.5 . . ?
C36 C37 H37C 109.5 . . ?
H37A C37 H37B 109.5 . . ?
H37A C37 H37C 109.5 . . ?
H37B C37 H37C 109.5 . . ?
Si2 C4 H4A 109.5 . . ?
Si2 C4 H4B 109.5 . . ?
Si2 C4 H4C 109.5 . . ?
H4A C4 H4B 109.5 . . ?
H4A C4 H4C 109.5 . . ?
H4B C4 H4C 109.5 . . ?
C8 C7 H7 119.9 . . ?
C6 C7 C8 120.2(2) . . ?
C6 C7 H7 119.9 . . ?
C5 C6 H6 118.7 . . ?
C7 C6 C5 122.5(2) . . ?
C7 C6 H6 118.7 . . ?
O4 C29 H29A 109.5 . . ?
O4 C29 H29B 109.5 . . ?
O4 C29 H29C 109.5 . . ?
H29A C29 H29B 109.5 . . ?
H29A C29 H29C 109.5 . . ?
H29B C29 H29C 109.5 . . ?

loop_
_geom_bond_atom_site_label_1
_geom_bond_atom_site_label_2
_geom_bond_distance
_geom_bond_site_symmetry_2
_geom_bond_publ_flag
Cu2 Cu1 2.6288(4) . ?
Cu2 O12 1.9426(17) . ?
Cu2 O8 1.9624(17) . ?
Cu2 O10 1.9668(15) . ?
Cu2 O6 1.9879(15) . ?
Cu2 N4 2.2082(17) . ?
Cu1 O11 1.9818(17) . ?
Cu1 O5 1.9595(15) . ?
Cu1 O9 1.9411(16) . ?
Cu1 O7 1.9972(17) . ?
Cu1 N2 2.2283(18) . ?
Si1 O1 1.6381(17) . ?
Si1 C5 1.875(2) . ?
Si1 C1 1.860(2) . ?
Si1 C2 1.859(3) . ?
Si2 O1 1.6310(17) . ?
Si2 C17 1.876(2) . ?
Si2 C3 1.855(2) . ?
Si2 C4 1.847(3) . ?
O11 C36 1.255(3) . ?
O5 C30 1.272(3) . ?
O12 C36 1.261(3) . ?
O8 C32 1.263(3) . ?
O10 C34 1.265(3) . ?
O6 C30 1.263(3) . ?
O9 C34 1.262(3) . ?
O7 C32 1.258(3) . ?
O3 C23 1.232(3) . ?
O2 C11 1.217(3) . ?
N4 C24 1.337(3) . ?
N4 C28 1.344(3) . ?
N3 H3 0.8800 . ?
N3 C24 1.404(3) . ?
N3 C23 1.352(3) . ?
N2 C12 1.337(3) . ?
N2 C16 1.342(3) . ?
N1 H1 0.8800 . ?
N1 C12 1.397(3) . ?
N1 C11 1.373(3) . ?
C24 C25 1.394(3) . ?
C34 C35 1.499(3) . ?
C30 C31 1.499(3) . ?
C27 H27 0.9500 . ?
C27 C28 1.378(3) . ?
C27 C26 1.386(3) . ?
C12 C13 1.398(3) . ?
O4 H4 0.8400 . ?
O4 C29 1.388(4) . ?
C23 C20 1.495(3) . ?
C25 H25 0.9500 . ?
C25 C26 1.378(3) . ?
C28 H28 0.9500 . ?
C11 C8 1.488(3) . ?
C36 C37 1.501(3) . ?
C32 C33 1.507(3) . ?
C20 C19 1.389(3) . ?
C20 C21 1.389(3) . ?
C17 C18 1.393(3) . ?
C17 C22 1.404(3) . ?
C26 H26 0.9500 . ?
C13 H13 0.9500 . ?
C13 C14 1.370(3) . ?
C35 H35A 0.9800 . ?
C35 H35B 0.9800 . ?
C35 H35C 0.9800 . ?
C8 C9 1.387(3) . ?
C8 C7 1.388(3) . ?
C5 C10 1.392(3) . ?
C5 C6 1.389(3) . ?
C18 H18 0.9500 . ?
C18 C19 1.384(3) . ?
C16 H16 0.9500 . ?
C16 C15 1.379(3) . ?
C14 H14 0.9500 . ?
C14 C15 1.386(3) . ?
C10 H10 0.9500 . ?
C10 C9 1.386(3) . ?
C19 H19 0.9500 . ?
C22 H22 0.9500 . ?
C22 C21 1.384(3) . ?
C31 H31A 0.9800 . ?
C31 H31B 0.9800 . ?
C31 H31C 0.9800 . ?
C1 H1A 0.9800 . ?
C1 H1B 0.9800 . ?
C1 H1C 0.9800 . ?
C9 H9 0.9500 . ?
C3 H3A 0.9800 . ?
C3 H3B 0.9800 . ?
C3 H3C 0.9800 . ?
C2 H2A 0.9800 . ?
C2 H2B 0.9800 . ?
C2 H2C 0.9800 . ?
C15 H15 0.9500 . ?
C21 H21 0.9500 . ?
C33 H33A 0.9800 . ?
C33 H33B 0.9800 . ?
C33 H33C 0.9800 . ?
C37 H37A 0.9800 . ?
C37 H37B 0.9800 . ?
C37 H37C 0.9800 . ?
C4 H4A 0.9800 . ?
C4 H4B 0.9800 . ?
C4 H4C 0.9800 . ?
C7 H7 0.9500 . ?
C7 C6 1.382(4) . ?
C6 H6 0.9500 . ?
C29 H29A 0.9800 . ?
C29 H29B 0.9800 . ?
C29 H29C 0.9800 . ?

loop_
_geom_torsion_atom_site_label_1
_geom_torsion_atom_site_label_2
_geom_torsion_atom_site_label_3
_geom_torsion_atom_site_label_4
_geom_torsion
_geom_torsion_site_symmetry_1
_geom_torsion_site_symmetry_2
_geom_torsion_site_symmetry_3
_geom_torsion_site_symmetry_4
_geom_torsion_publ_flag
Cu2 O12 C36 O11 9.7(3) . . . . ?
Cu2 O12 C36 C37 -171.29(15) . . . . ?
Cu2 O8 C32 O7 5.5(3) . . . . ?
Cu2 O8 C32 C33 -173.11(16) . . . . ?
Cu2 O10 C34 O9 8.4(3) . . . . ?
Cu2 O10 C34 C35 -171.03(15) . . . . ?
Cu2 O6 C30 O5 0.5(3) . . . . ?
Cu2 O6 C30 C31 179.21(17) . . . . ?
Cu2 N4 C24 N3 1.4(3) . . . . ?
Cu2 N4 C24 C25 -177.67(16) . . . . ?
Cu2 N4 C28 C27 178.60(18) . . . . ?
Cu1 O11 C36 O12 1.5(3) . . . . ?
Cu1 O11 C36 C37 -177.53(15) . . . . ?
Cu1 O5 C30 O6 7.1(3) . . . . ?
Cu1 O5 C30 C31 -171.60(17) . . . . ?
Cu1 O9 C34 O10 4.0(3) . . . . ?
Cu1 O9 C34 C35 -176.59(15) . . . . ?
Cu1 O7 C32 O8 2.9(3) . . . . ?
Cu1 O7 C32 C33 -178.57(16) . . . . ?
Cu1 N2 C12 N1 17.0(3) . . . . ?
Cu1 N2 C12 C13 -162.62(18) . . . . ?
Cu1 N2 C16 C15 166.3(2) . . . . ?
Si1 C5 C10 C9 -173.8(2) . . . . ?
Si1 C5 C6 C7 175.0(3) . . . . ?
Si2 C17 C18 C19 174.70(19) . . . . ?
Si2 C17 C22 C21 -177.3(2) . . . . ?
O3 C23 C20 C19 -133.3(3) . . . . ?
O3 C23 C20 C21 44.3(4) . . . . ?
O1 Si1 C5 C10 -144.6(2) . . . . ?
O1 Si1 C5 C6 39.9(2) . . . . ?
O1 Si2 C17 C18 5.5(2) . . . . ?
O1 Si2 C17 C22 -178.1(2) . . . . ?
O2 C11 C8 C9 -22.6(4) . . . . ?
O2 C11 C8 C7 154.4(3) . . . . ?
N4 C24 C25 C26 0.2(3) . . . . ?
N3 C24 C25 C26 -178.8(2) . . . . ?
N3 C23 C20 C19 45.9(3) . . . . ?
N3 C23 C20 C21 -136.5(2) . . . . ?
N2 C12 C13 C14 -1.8(4) . . . . ?
N2 C16 C15 C14 -0.9(4) . . . . ?
N1 C12 C13 C14 178.6(2) . . . . ?
N1 C11 C8 C9 158.1(2) . . . . ?
N1 C11 C8 C7 -24.9(3) . . . . ?
C24 N4 C28 C27 1.5(3) . . . . ?
C24 N3 C23 O3 -0.3(4) . . . . ?
C24 N3 C23 C20 -179.4(2) . . . . ?
C24 C25 C26 C27 0.4(3) . . . . ?
C12 N2 C16 C15 -1.5(4) . . . . ?
C12 N1 C11 O2 -6.9(4) . . . . ?
C12 N1 C11 C8 172.3(2) . . . . ?
C12 C13 C14 C15 -0.8(4) . . . . ?
C23 N3 C24 N4 -179.5(2) . . . . ?
C23 N3 C24 C25 -0.5(4) . . . . ?
C23 C20 C19 C18 175.9(2) . . . . ?
C23 C20 C21 C22 -178.5(2) . . . . ?
C28 N4 C24 N3 177.96(19) . . . . ?
C28 N4 C24 C25 -1.1(3) . . . . ?
C28 C27 C26 C25 -0.1(4) . . . . ?
C11 N1 C12 N2 -174.9(2) . . . . ?
C11 N1 C12 C13 4.7(4) . . . . ?
C11 C8 C9 C10 177.1(2) . . . . ?
C11 C8 C7 C6 -176.0(3) . . . . ?
C17 Si2 O1 Si1 -143.4(2) . . . . ?
C17 C18 C19 C20 3.1(4) . . . . ?
C17 C22 C21 C20 2.1(4) . . . . ?
C26 C27 C28 N4 -0.9(4) . . . . ?
C13 C14 C15 C16 2.1(4) . . . . ?
C8 C7 C6 C5 -0.6(5) . . . . ?
C5 Si1 O1 Si2 88.8(2) . . . . ?
C5 C10 C9 C8 -1.4(4) . . . . ?
C18 C17 C22 C21 -0.8(4) . . . . ?
C16 N2 C12 N1 -177.4(2) . . . . ?
C16 N2 C12 C13 2.9(3) . . . . ?
C10 C5 C6 C7 -0.8(4) . . . . ?
C19 C20 C21 C22 -0.8(4) . . . . ?
C22 C17 C18 C19 -1.8(4) . . . . ?
C1 Si1 O1 Si2 -31.5(2) . . . . ?
C1 Si1 C5 C10 -23.8(2) . . . . ?
C1 Si1 C5 C6 160.8(2) . . . . ?
C9 C8 C7 C6 1.1(4) . . . . ?
C3 Si2 O1 Si1 96.9(2) . . . . ?
C3 Si2 C17 C18 123.1(2) . . . . ?
C3 Si2 C17 C22 -60.5(2) . . . . ?
C2 Si1 O1 Si2 -156.5(2) . . . . ?
C2 Si1 C5 C10 101.2(2) . . . . ?
C2 Si1 C5 C6 -74.2(2) . . . . ?
C21 C20 C19 C18 -1.7(4) . . . . ?
C4 Si2 O1 Si1 -26.2(2) . . . . ?
C4 Si2 C17 C18 -113.6(2) . . . . ?
C4 Si2 C17 C22 62.8(2) . . . . ?
C7 C8 C9 C10 -0.1(4) . . . . ?
C6 C5 C10 C9 1.8(4) . . . . ?
